data_7007243
loop_
_publ_author_name
'Cole, Marcus L.'
'Deacon, Glen B.'
'Forsyth, Craig M.'
'Konstas, Kristina'
'Junk, Peter C.'

_publ_section_title
;
 Synthesis and structural characterisation of heavy alkaline earth
 N,N'-bis(aryl)formamidinate complexes.
;
_journal_issue 27
_journal_name_full 'Dalton transactions (Cambridge, England : 2003)'
_journal_page_first 3360
_journal_page_last 3367
_journal_paper_doi 10.1039/b602210c
_journal_year 2006
_chemical_compound_source THF
_chemical_formula_moiety 'C42 H54 N4 O3 Sr'
_chemical_formula_sum 'C42 H54 N4 O3 Sr'
_chemical_formula_weight 750.51
_chemical_melting_point 430.5(15)
_space_group_IT_number 9
_symmetry_cell_setting monoclinic
_symmetry_Int_Tables_number 9
_symmetry_space_group_name_Hall 'C -2yc'
_symmetry_space_group_name_H-M 'C 1 c 1'
_atom_sites_solution_hydrogens geom
_atom_sites_solution_primary direct
_atom_sites_solution_secondary difmap
_audit_creation_method SHELXL-97
_cell_angle_alpha 90.00
_cell_angle_beta 100.313(3)
_cell_angle_gamma 90.00
_cell_formula_units_Z 4
_cell_length_a 21.4128(8)
_cell_length_b 9.8514(4)
_cell_length_c 18.7930(8)
_cell_measurement_temperature 123(2)
_cell_volume 3900.3(3)
_computing_cell_refinement DENZO-SMN
_computing_data_collection 'Nonius Collect'
_computing_data_reduction X-Seed
_computing_molecular_graphics 'X-Seed / POV-Ray'
_computing_publication_material 'Microsoft Office 2000'
_computing_structure_refinement 'SHELXL-97 (Sheldrick, 1997)'
_computing_structure_solution 'SHELXS-97 (Sheldrick, 1990)'
_diffrn_ambient_temperature 123(2)
_diffrn_measured_fraction_theta_full 0.979
_diffrn_measured_fraction_theta_max 0.979
_diffrn_measurement_device_type 'Nonius Kappa CCD'
_diffrn_measurement_method 'psi and omega scans'
_diffrn_radiation_monochromator graphite
_diffrn_radiation_probe x-ray
_diffrn_radiation_type MoK\a
_diffrn_radiation_wavelength 0.71073
_diffrn_reflns_av_R_equivalents 0.1114
_diffrn_reflns_av_sigmaI/netI 0.1869
_diffrn_reflns_limit_h_max 28
_diffrn_reflns_limit_h_min -21
_diffrn_reflns_limit_k_max 10
_diffrn_reflns_limit_k_min -13
_diffrn_reflns_limit_l_max 24
_diffrn_reflns_limit_l_min -24
_diffrn_reflns_number 15560
_diffrn_reflns_theta_full 28.10
_diffrn_reflns_theta_max 28.10
_diffrn_reflns_theta_min 3.87
_diffrn_source 'fine-focus sealed tube'
_exptl_absorpt_coefficient_mu 1.425
_exptl_absorpt_correction_T_max 0.9322
_exptl_absorpt_correction_T_min 0.7637
_exptl_absorpt_correction_type empirical
_exptl_absorpt_process_details 'performed as part of the DENZO-SMN package'
_exptl_crystal_colour colourless
_exptl_crystal_density_diffrn 1.278
_exptl_crystal_density_method 'not measured'
_exptl_crystal_description 'rectangular block'
_exptl_crystal_F_000 1584
_exptl_crystal_size_max 0.20
_exptl_crystal_size_mid 0.20
_exptl_crystal_size_min 0.05
_refine_diff_density_max 0.569
_refine_diff_density_min -0.606
_refine_diff_density_rms 0.109
_refine_ls_abs_structure_details 'Flack H D (1983), Acta Cryst. A39, 876-881'
_refine_ls_abs_structure_Flack -0.004(9)
_refine_ls_extinction_method none
_refine_ls_goodness_of_fit_ref 0.872
_refine_ls_hydrogen_treatment mixed
_refine_ls_matrix_type full
_refine_ls_number_parameters 455
_refine_ls_number_reflns 7223
_refine_ls_number_restraints 2
_refine_ls_restrained_S_all 0.872
_refine_ls_R_factor_all 0.1438
_refine_ls_R_factor_gt 0.0605
_refine_ls_shift/su_max 0.000
_refine_ls_shift/su_mean 0.000
_refine_ls_structure_factor_coef Fsqd
_refine_ls_weighting_details 'calc w=1/[\s^2^(Fo^2^)+(0.0819P)^2^+0.0000P] where P=(Fo^2^+2Fc^2^)/3'
_refine_ls_weighting_scheme calc
_refine_ls_wR_factor_gt 0.1159
_refine_ls_wR_factor_ref 0.1494
_reflns_number_gt 4314
_reflns_number_total 7223
_reflns_threshold_expression >2sigma(I)
_cod_data_source_file b602210c.txt
_cod_data_source_block COMPOUND_4
_cod_depositor_comments
;
The following automatic conversions were performed:

'_chemical_melting_point' value '429-432' was changed to '430.5(15)'
- the average value was taken and precision was estimated.

Automatic conversion script
Id: cif_fix_values 1569 2011-02-09 13:29:24Z adriana 
;
_cod_original_sg_symbol_H-M 'C c'
_cod_database_code 7007243

loop_
_symmetry_equiv_pos_as_xyz
'x, y, z'
'x, -y, z+1/2'
'x+1/2, y+1/2, z'
'x+1/2, -y+1/2, z+1/2'

loop_
_atom_site_label
_atom_site_type_symbol
_atom_site_fract_x
_atom_site_fract_y
_atom_site_fract_z
_atom_site_U_iso_or_equiv
_atom_site_adp_type
_atom_site_occupancy
_atom_site_symmetry_multiplicity
_atom_site_calc_flag
_atom_site_refinement_flags
_atom_site_disorder_assembly
_atom_site_disorder_group
Sr1 Sr 0.49946(3) 0.55228(6) 0.25016(3) 0.02081(17) Uani 1 1 d . . .
O1 O 0.5046(2) 0.7065(5) 0.1401(2) 0.0249(11) Uani 1 1 d . . .
O2 O 0.4020(2) 0.7206(5) 0.2309(2) 0.0313(12) Uani 1 1 d . . .
O3 O 0.6199(2) 0.6159(5) 0.2503(2) 0.0265(11) Uani 1 1 d . . .
N1 N 0.5225(3) 0.6476(6) 0.3810(3) 0.0224(13) Uani 1 1 d . . .
N2 N 0.4475(2) 0.4758(5) 0.3625(3) 0.0207(13) Uani 1 1 d . . .
N3 N 0.5558(2) 0.3199(6) 0.2357(3) 0.0214(13) Uani 1 1 d . . .
N4 N 0.4606(2) 0.3505(6) 0.1576(3) 0.0239(13) Uani 1 1 d . . .
C1 C 0.5678(3) 0.7144(7) 0.4319(4) 0.0216(16) Uani 1 1 d . . .
C2 C 0.5833(3) 0.8481(7) 0.4180(4) 0.0249(16) Uani 1 1 d . . .
C3 C 0.6308(3) 0.9134(7) 0.4658(4) 0.0319(18) Uani 1 1 d . . .
H3 H 0.6424 1.0033 0.4554 0.038 Uiso 1 1 calc R . .
C4 C 0.6618(3) 0.8501(8) 0.5287(4) 0.0354(19) Uani 1 1 d . . .
H4 H 0.6931 0.8971 0.5618 0.043 Uiso 1 1 calc R . .
C5 C 0.6461(3) 0.7180(8) 0.5418(4) 0.0324(19) Uani 1 1 d . . .
H5 H 0.6673 0.6728 0.5840 0.039 Uiso 1 1 calc R . .
C6 C 0.5998(3) 0.6508(8) 0.4940(4) 0.0282(17) Uani 1 1 d . . .
H6 H 0.5895 0.5596 0.5038 0.034 Uiso 1 1 calc R . .
C7 C 0.5495(4) 0.9204(8) 0.3509(4) 0.040(2) Uani 1 1 d . . .
H7A H 0.5649 1.0141 0.3509 0.060 Uiso 1 1 calc R . .
H7B H 0.5037 0.9207 0.3507 0.060 Uiso 1 1 calc R . .
H7C H 0.5581 0.8732 0.3078 0.060 Uiso 1 1 calc R . .
C8 C 0.3994(3) 0.4088(7) 0.3913(4) 0.0258(17) Uani 1 1 d . . .
C9 C 0.3876(3) 0.2700(7) 0.3748(4) 0.0253(17) Uani 1 1 d . . .
C10 C 0.3418(3) 0.2037(8) 0.4061(4) 0.0323(18) Uani 1 1 d . . .
H10 H 0.3341 0.1100 0.3960 0.039 Uiso 1 1 calc R . .
C11 C 0.3070(4) 0.2694(8) 0.4515(4) 0.035(2) Uani 1 1 d . . .
H11 H 0.2766 0.2210 0.4727 0.042 Uiso 1 1 calc R . .
C12 C 0.3171(3) 0.4060(8) 0.4653(4) 0.0321(19) Uani 1 1 d . . .
H12 H 0.2926 0.4529 0.4949 0.039 Uiso 1 1 calc R . .
C13 C 0.3630(3) 0.4750(8) 0.4361(3) 0.0259(17) Uani 1 1 d . . .
H13 H 0.3700 0.5688 0.4465 0.031 Uiso 1 1 calc R . .
C14 C 0.4241(4) 0.1949(8) 0.3259(4) 0.0362(19) Uani 1 1 d . . .
H14A H 0.4162 0.0973 0.3289 0.054 Uiso 1 1 calc R . .
H14B H 0.4696 0.2128 0.3409 0.054 Uiso 1 1 calc R . .
H14C H 0.4104 0.2257 0.2759 0.054 Uiso 1 1 calc R . .
C15 C 0.4829(3) 0.5627(7) 0.4055(3) 0.0195(15) Uani 1 1 d . . .
H15 H 0.4801 0.5648 0.4553 0.023 Uiso 1 1 calc R . .
C16 C 0.6085(3) 0.2361(6) 0.2587(3) 0.0175(15) Uani 1 1 d . . .
C17 C 0.6420(3) 0.2478(7) 0.3303(4) 0.0227(16) Uani 1 1 d . . .
C18 C 0.6943(3) 0.1619(8) 0.3518(4) 0.0281(17) Uani 1 1 d . . .
H18 H 0.7177 0.1707 0.3995 0.034 Uiso 1 1 calc R . .
C19 C 0.7134(3) 0.0663(7) 0.3074(4) 0.0301(18) Uani 1 1 d . . .
H19 H 0.7479 0.0073 0.3247 0.036 Uiso 1 1 calc R . .
C20 C 0.6812(3) 0.0573(8) 0.2365(4) 0.0273(16) Uani 1 1 d . . .
H20 H 0.6943 -0.0069 0.2044 0.033 Uiso 1 1 calc R . .
C21 C 0.6298(3) 0.1418(7) 0.2122(3) 0.0211(16) Uani 1 1 d . . .
H21 H 0.6087 0.1358 0.1634 0.025 Uiso 1 1 calc R . .
C22 C 0.6228(4) 0.3481(8) 0.3814(4) 0.032(2) Uani 1 1 d . . .
H22A H 0.6479 0.3336 0.4298 0.047 Uiso 1 1 calc R . .
H22B H 0.5776 0.3366 0.3831 0.047 Uiso 1 1 calc R . .
H22C H 0.6302 0.4402 0.3650 0.047 Uiso 1 1 calc R . .
C23 C 0.4163(3) 0.2908(7) 0.1027(4) 0.0224(17) Uani 1 1 d . . .
C24 C 0.3505(3) 0.3181(8) 0.0994(4) 0.0270(18) Uani 1 1 d . . .
C25 C 0.3070(4) 0.2543(8) 0.0468(4) 0.035(2) Uani 1 1 d . . .
H25 H 0.2630 0.2694 0.0457 0.042 Uiso 1 1 calc R . .
C26 C 0.3253(4) 0.1690(8) -0.0045(4) 0.040(2) Uani 1 1 d . . .
H26 H 0.2944 0.1272 -0.0403 0.048 Uiso 1 1 calc R . .
C27 C 0.3895(4) 0.1456(8) -0.0026(4) 0.037(2) Uani 1 1 d . . .
H27 H 0.4028 0.0874 -0.0374 0.044 Uiso 1 1 calc R . .
C28 C 0.4342(3) 0.2069(7) 0.0497(4) 0.0291(18) Uani 1 1 d . . .
H28 H 0.4781 0.1917 0.0497 0.035 Uiso 1 1 calc R . .
C29 C 0.3295(3) 0.4137(8) 0.1532(4) 0.037(2) Uani 1 1 d . . .
H29A H 0.3494 0.5026 0.1502 0.056 Uiso 1 1 calc R . .
H29B H 0.3423 0.3771 0.2022 0.056 Uiso 1 1 calc R . .
H29C H 0.2832 0.4235 0.1424 0.056 Uiso 1 1 calc R . .
C30 C 0.5097(3) 0.2740(7) 0.1860(3) 0.0219(16) Uani 1 1 d . . .
H30 H 0.5116 0.1829 0.1699 0.026 Uiso 1 1 calc R . .
C31 C 0.4895(4) 0.6614(8) 0.0659(4) 0.037(2) Uani 1 1 d . . .
H31A H 0.4434 0.6690 0.0473 0.045 Uiso 1 1 calc R . .
H31B H 0.5026 0.5657 0.0616 0.045 Uiso 1 1 calc R . .
C32 C 0.5252(5) 0.7511(11) 0.0257(4) 0.064(3) Uani 1 1 d . . .
H32A H 0.5029 0.7619 -0.0248 0.076 Uiso 1 1 calc R . .
H32B H 0.5682 0.7144 0.0255 0.076 Uiso 1 1 calc R . .
C33 C 0.5288(6) 0.8803(10) 0.0641(5) 0.065(3) Uani 1 1 d . . .
H33A H 0.4911 0.9368 0.0461 0.079 Uiso 1 1 calc R . .
H33B H 0.5674 0.9310 0.0580 0.079 Uiso 1 1 calc R . .
C34 C 0.5311(4) 0.8425(7) 0.1423(4) 0.0326(18) Uani 1 1 d . . .
H34A H 0.5754 0.8433 0.1691 0.039 Uiso 1 1 calc R . .
H34B H 0.5056 0.9064 0.1659 0.039 Uiso 1 1 calc R . .
C35 C 0.3651(4) 0.7394(9) 0.2876(5) 0.043(2) Uani 1 1 d . . .
H35A H 0.3925 0.7722 0.3324 0.052 Uiso 1 1 calc R . .
H35B H 0.3453 0.6528 0.2983 0.052 Uiso 1 1 calc R . .
C36 C 0.3145(4) 0.8441(9) 0.2598(5) 0.046(2) Uani 1 1 d . . .
H36A H 0.2749 0.8267 0.2786 0.055 Uiso 1 1 calc R . .
H36B H 0.3295 0.9373 0.2732 0.055 Uiso 1 1 calc R . .
C37 C 0.3049(4) 0.8234(11) 0.1796(5) 0.059(3) Uani 1 1 d . . .
H37A H 0.2875 0.9059 0.1532 0.071 Uiso 1 1 calc R . .
H37B H 0.2762 0.7459 0.1643 0.071 Uiso 1 1 calc R . .
C38 C 0.3720(4) 0.7939(10) 0.1680(4) 0.052(3) Uani 1 1 d . . .
H38A H 0.3712 0.7386 0.1238 0.062 Uiso 1 1 calc R . .
H38B H 0.3950 0.8795 0.1628 0.062 Uiso 1 1 calc R . .
C39 C 0.6444(3) 0.5565(8) 0.1905(4) 0.0294(16) Uani 1 1 d . . .
H39A H 0.6108 0.5498 0.1470 0.035 Uiso 1 1 calc R . .
H39B H 0.6620 0.4650 0.2031 0.035 Uiso 1 1 calc R . .
C40 C 0.6959(3) 0.6543(8) 0.1783(4) 0.0370(19) Uani 1 1 d . . .
H40A H 0.7266 0.6104 0.1519 0.044 Uiso 1 1 calc R . .
H40B H 0.6779 0.7357 0.1512 0.044 Uiso 1 1 calc R . .
C41 C 0.7265(3) 0.6898(8) 0.2550(4) 0.041(2) Uani 1 1 d . . .
H41A H 0.7455 0.7817 0.2576 0.049 Uiso 1 1 calc R . .
H41B H 0.7598 0.6231 0.2746 0.049 Uiso 1 1 calc R . .
C42 C 0.6717(4) 0.6838(9) 0.2952(4) 0.047(2) Uani 1 1 d . . .
H42A H 0.6842 0.6338 0.3412 0.056 Uiso 1 1 calc R . .
H42B H 0.6588 0.7768 0.3064 0.056 Uiso 1 1 calc R . .

loop_
_atom_site_aniso_label
_atom_site_aniso_U_11
_atom_site_aniso_U_22
_atom_site_aniso_U_33
_atom_site_aniso_U_23
_atom_site_aniso_U_13
_atom_site_aniso_U_12
Sr1 0.0215(3) 0.0203(3) 0.0202(3) -0.0012(4) 0.0027(2) 0.0016(4)
O1 0.034(3) 0.023(3) 0.017(2) 0.001(2) 0.004(2) -0.001(2)
O2 0.023(3) 0.038(3) 0.033(3) 0.004(2) 0.005(2) 0.016(2)
O3 0.021(2) 0.030(3) 0.029(3) -0.005(2) 0.005(2) -0.003(2)
N1 0.022(3) 0.021(4) 0.024(3) 0.001(3) 0.003(3) -0.007(3)
N2 0.020(3) 0.023(4) 0.022(3) 0.005(2) 0.009(2) -0.004(2)
N3 0.015(3) 0.029(4) 0.018(3) -0.001(3) -0.001(2) 0.008(3)
N4 0.018(3) 0.022(3) 0.030(3) -0.008(3) 0.001(3) -0.001(3)
C1 0.013(3) 0.033(5) 0.021(4) -0.008(3) 0.008(3) 0.001(3)
C2 0.026(4) 0.021(4) 0.030(4) -0.003(3) 0.011(3) 0.000(3)
C3 0.039(4) 0.026(5) 0.036(4) -0.007(3) 0.018(4) -0.012(3)
C4 0.035(4) 0.044(5) 0.030(4) -0.011(4) 0.012(4) -0.014(4)
C5 0.030(4) 0.047(5) 0.020(4) 0.008(4) 0.007(4) -0.010(4)
C6 0.023(4) 0.034(5) 0.029(4) -0.002(3) 0.009(3) -0.008(3)
C7 0.046(5) 0.028(5) 0.043(5) 0.008(4) -0.001(4) -0.010(4)
C8 0.024(4) 0.029(5) 0.023(4) 0.001(3) 0.001(3) -0.003(3)
C9 0.025(4) 0.020(4) 0.031(4) 0.004(3) 0.005(3) -0.003(3)
C10 0.044(5) 0.016(4) 0.037(4) 0.005(3) 0.008(4) -0.006(3)
C11 0.036(5) 0.041(5) 0.032(4) 0.003(4) 0.017(4) -0.020(4)
C12 0.024(4) 0.046(6) 0.028(4) -0.003(4) 0.008(3) -0.002(4)
C13 0.022(4) 0.033(5) 0.024(4) 0.000(3) 0.009(3) -0.003(3)
C14 0.039(5) 0.030(5) 0.042(5) 0.002(4) 0.013(4) -0.001(4)
C15 0.023(3) 0.018(4) 0.018(3) -0.003(3) 0.003(3) 0.009(3)
C16 0.022(4) 0.012(4) 0.018(3) 0.005(3) 0.001(3) -0.007(3)
C17 0.022(4) 0.020(4) 0.026(4) 0.000(3) 0.002(3) -0.004(3)
C18 0.024(4) 0.028(5) 0.032(4) 0.007(4) 0.002(3) -0.003(3)
C19 0.018(4) 0.023(4) 0.047(5) 0.005(4) -0.001(3) 0.004(3)
C20 0.012(3) 0.033(4) 0.037(4) -0.005(4) 0.004(3) -0.001(3)
C21 0.022(4) 0.026(4) 0.016(3) 0.001(3) 0.005(3) -0.002(3)
C22 0.035(5) 0.030(5) 0.027(4) -0.002(4) -0.002(4) 0.001(4)
C23 0.022(4) 0.022(4) 0.022(4) 0.004(3) 0.000(3) -0.004(3)
C24 0.022(4) 0.028(5) 0.029(4) 0.005(4) 0.000(3) -0.001(3)
C25 0.028(4) 0.037(5) 0.039(5) 0.008(4) -0.002(4) -0.003(4)
C26 0.038(5) 0.038(5) 0.035(4) -0.005(4) -0.015(4) -0.004(4)
C27 0.043(5) 0.037(5) 0.026(4) -0.008(4) -0.008(4) 0.008(4)
C28 0.034(4) 0.022(4) 0.030(4) -0.003(3) 0.003(4) 0.002(3)
C29 0.026(4) 0.044(5) 0.042(5) -0.002(4) 0.006(4) 0.007(4)
C30 0.016(3) 0.029(4) 0.021(4) -0.002(3) 0.003(3) 0.000(3)
C31 0.052(5) 0.037(5) 0.021(4) 0.001(4) 0.001(4) -0.005(4)
C32 0.088(7) 0.074(7) 0.030(5) -0.005(5) 0.014(5) -0.030(6)
C33 0.108(8) 0.043(6) 0.045(5) 0.007(5) 0.012(6) -0.006(6)
C34 0.046(5) 0.020(4) 0.035(4) 0.002(3) 0.015(4) 0.000(4)
C35 0.040(5) 0.042(6) 0.048(5) -0.002(4) 0.009(4) 0.014(4)
C36 0.043(5) 0.030(5) 0.068(6) 0.002(4) 0.019(5) 0.018(4)
C37 0.034(5) 0.069(7) 0.072(7) 0.011(6) 0.003(5) 0.023(5)
C38 0.040(5) 0.063(7) 0.049(5) 0.024(5) -0.001(4) 0.032(5)
C39 0.030(4) 0.032(4) 0.029(4) 0.002(4) 0.016(3) 0.001(4)
C40 0.033(4) 0.025(5) 0.058(5) 0.005(4) 0.021(4) 0.005(4)
C41 0.022(4) 0.029(5) 0.069(6) 0.005(4) 0.000(4) 0.003(4)
C42 0.042(5) 0.057(6) 0.039(5) 0.000(4) -0.003(4) -0.019(4)

loop_
_atom_type_symbol
_atom_type_description
_atom_type_scat_dispersion_real
_atom_type_scat_dispersion_imag
_atom_type_scat_source
C C 0.0033 0.0016 'International Tables Vol C Tables 4.2.6.8 and 6.1.1.4'
H H 0.0000 0.0000 'International Tables Vol C Tables 4.2.6.8 and 6.1.1.4'
N N 0.0061 0.0033 'International Tables Vol C Tables 4.2.6.8 and 6.1.1.4'
O O 0.0106 0.0060 'International Tables Vol C Tables 4.2.6.8 and 6.1.1.4'
Sr Sr -1.5307 3.2498 'International Tables Vol C Tables 4.2.6.8 and 6.1.1.4'

loop_
_geom_angle_atom_site_label_1
_geom_angle_atom_site_label_2
_geom_angle_atom_site_label_3
_geom_angle
_geom_angle_site_symmetry_1
_geom_angle_site_symmetry_3
_geom_angle_publ_flag
O1 Sr1 N1 121.15(17) . . ?
O1 Sr1 N3 110.10(16) . . ?
N1 Sr1 N3 113.63(16) . . ?
O1 Sr1 O2 70.58(15) . . ?
N1 Sr1 O2 85.06(16) . . ?
N3 Sr1 O2 154.24(16) . . ?
O1 Sr1 O3 71.40(14) . . ?
N1 Sr1 O3 83.91(15) . . ?
N3 Sr1 O3 75.02(16) . . ?
O2 Sr1 O3 126.62(17) . . ?
O1 Sr1 N2 152.10(15) . . ?
N1 Sr1 N2 52.22(17) . . ?
N3 Sr1 N2 95.75(17) . . ?
O2 Sr1 N2 81.59(16) . . ?
O3 Sr1 N2 127.55(15) . . ?
O1 Sr1 N4 88.24(16) . . ?
N1 Sr1 N4 150.39(17) . . ?
N3 Sr1 N4 51.65(16) . . ?
O2 Sr1 N4 103.37(15) . . ?
O3 Sr1 N4 111.44(15) . . ?
N2 Sr1 N4 100.35(17) . . ?
O1 Sr1 C15 141.88(16) . . ?
N1 Sr1 C15 26.19(16) . . ?
N3 Sr1 C15 105.47(17) . . ?
O2 Sr1 C15 83.32(15) . . ?
O3 Sr1 C15 105.93(15) . . ?
N2 Sr1 C15 26.05(17) . . ?
N4 Sr1 C15 125.48(18) . . ?
O1 Sr1 C30 101.41(16) . . ?
N1 Sr1 C30 133.76(18) . . ?
N3 Sr1 C30 25.66(15) . . ?
O2 Sr1 C30 128.92(16) . . ?
O3 Sr1 C30 94.27(16) . . ?
N2 Sr1 C30 97.48(17) . . ?
N4 Sr1 C30 26.07(15) . . ?
C15 Sr1 C30 116.66(18) . . ?
C31 O1 C34 109.3(5) . . ?
C31 O1 Sr1 123.9(4) . . ?
C34 O1 Sr1 126.3(4) . . ?
C38 O2 C35 108.6(5) . . ?
C38 O2 Sr1 130.9(4) . . ?
C35 O2 Sr1 120.1(4) . . ?
C39 O3 C42 107.3(5) . . ?
C39 O3 Sr1 113.0(4) . . ?
C42 O3 Sr1 139.5(4) . . ?
C15 N1 C1 117.7(6) . . ?
C15 N1 Sr1 94.3(4) . . ?
C1 N1 Sr1 144.0(4) . . ?
C15 N2 C8 116.7(5) . . ?
C15 N2 Sr1 91.4(4) . . ?
C8 N2 Sr1 150.8(4) . . ?
C30 N3 C16 118.5(6) . . ?
C30 N3 Sr1 94.3(4) . . ?
C16 N3 Sr1 147.2(4) . . ?
C30 N4 C23 116.2(6) . . ?
C30 N4 Sr1 91.6(4) . . ?
C23 N4 Sr1 152.0(4) . . ?
C2 C1 N1 118.4(6) . . ?
C2 C1 C6 118.9(6) . . ?
N1 C1 C6 122.6(7) . . ?
C3 C2 C1 119.2(6) . . ?
C3 C2 C7 120.4(6) . . ?
C1 C2 C7 120.4(6) . . ?
C2 C3 C4 121.6(7) . . ?
C5 C4 C3 118.7(7) . . ?
C6 C5 C4 120.4(7) . . ?
C5 C6 C1 121.2(7) . . ?
N2 C8 C9 118.8(6) . . ?
N2 C8 C13 122.3(6) . . ?
C9 C8 C13 118.9(6) . . ?
C10 C9 C8 118.2(7) . . ?
C10 C9 C14 120.6(6) . . ?
C8 C9 C14 121.2(6) . . ?
C11 C10 C9 122.4(7) . . ?
C10 C11 C12 119.1(7) . . ?
C11 C12 C13 120.1(7) . . ?
C12 C13 C8 121.2(7) . . ?
N2 C15 N1 121.9(6) . . ?
N2 C15 Sr1 62.5(3) . . ?
N1 C15 Sr1 59.5(3) . . ?
N3 C16 C17 119.3(6) . . ?
N3 C16 C21 122.0(5) . . ?
C17 C16 C21 118.7(6) . . ?
C18 C17 C16 117.9(6) . . ?
C18 C17 C22 120.9(6) . . ?
C16 C17 C22 121.2(6) . . ?
C19 C18 C17 123.4(6) . . ?
C18 C19 C20 118.5(6) . . ?
C21 C20 C19 120.3(7) . . ?
C20 C21 C16 121.2(6) . . ?
N4 C23 C28 122.5(6) . . ?
N4 C23 C24 119.1(6) . . ?
C28 C23 C24 118.3(6) . . ?
C25 C24 C23 118.7(7) . . ?
C25 C24 C29 121.4(6) . . ?
C23 C24 C29 120.0(6) . . ?
C24 C25 C26 122.3(7) . . ?
C27 C26 C25 119.0(7) . . ?
C26 C27 C28 120.1(7) . . ?
C27 C28 C23 121.4(7) . . ?
N3 C30 N4 122.1(6) . . ?
N3 C30 Sr1 60.1(4) . . ?
N4 C30 Sr1 62.3(4) . . ?
O1 C31 C32 105.3(6) . . ?
C31 C32 C33 105.0(8) . . ?
C32 C33 C34 104.8(7) . . ?
O1 C34 C33 104.8(6) . . ?
O2 C35 C36 106.5(7) . . ?
C37 C36 C35 102.4(7) . . ?
C36 C37 C38 102.0(7) . . ?
O2 C38 C37 105.8(7) . . ?
O3 C39 C40 103.7(6) . . ?
C41 C40 C39 101.8(6) . . ?
C40 C41 C42 103.0(6) . . ?
O3 C42 C41 108.3(6) . . ?

loop_
_geom_bond_atom_site_label_1
_geom_bond_atom_site_label_2
_geom_bond_distance
_geom_bond_site_symmetry_2
_geom_bond_publ_flag
Sr1 O1 2.585(4) . ?
Sr1 N1 2.595(5) . ?
Sr1 N3 2.623(5) . ?
Sr1 O2 2.640(4) . ?
Sr1 O3 2.654(4) . ?
Sr1 N2 2.666(5) . ?
Sr1 N4 2.674(5) . ?
Sr1 C15 3.004(6) . ?
Sr1 C30 3.019(7) . ?
O1 C31 1.445(8) . ?
O1 C34 1.452(8) . ?
O2 C38 1.436(8) . ?
O2 C35 1.446(9) . ?
O3 C39 1.445(8) . ?
O3 C42 1.432(8) . ?
N1 C15 1.330(8) . ?
N1 C1 1.399(8) . ?
N2 C15 1.320(8) . ?
N2 C8 1.409(9) . ?
N3 C30 1.311(8) . ?
N3 C16 1.403(8) . ?
N4 C30 1.327(8) . ?
N4 C23 1.399(8) . ?
C1 C2 1.395(10) . ?
C1 C6 1.392(9) . ?
C2 C3 1.387(9) . ?
C2 C7 1.514(10) . ?
C3 C4 1.395(10) . ?
C4 C5 1.377(10) . ?
C5 C6 1.382(10) . ?
C8 C9 1.415(9) . ?
C8 C13 1.406(10) . ?
C9 C10 1.394(10) . ?
C9 C14 1.503(10) . ?
C10 C11 1.390(10) . ?
C11 C12 1.381(11) . ?
C12 C13 1.387(10) . ?
C16 C17 1.412(9) . ?
C16 C21 1.405(9) . ?
C17 C18 1.404(9) . ?
C17 C22 1.487(10) . ?
C18 C19 1.367(10) . ?
C19 C20 1.391(10) . ?
C20 C21 1.390(9) . ?
C23 C28 1.400(10) . ?
C23 C24 1.425(9) . ?
C24 C25 1.382(10) . ?
C24 C29 1.509(11) . ?
C25 C26 1.386(11) . ?
C26 C27 1.388(11) . ?
C27 C28 1.383(9) . ?
C31 C32 1.462(12) . ?
C32 C33 1.458(13) . ?
C33 C34 1.508(11) . ?
C35 C36 1.520(11) . ?
C36 C37 1.497(12) . ?
C37 C38 1.520(11) . ?
C39 C40 1.514(10) . ?
C40 C41 1.514(11) . ?
C41 C42 1.507(11) . ?
